data_2237322
loop_
_publ_author_name
'Sreenivasa, S.'
'Manojkumar, K. E.'
'Suchetan, P. A.'
'Mohan, N. R.'
'Kumar, Vijith'
'Palakshamurthy, B. S.'

_publ_section_title
;
 2-[5-(2-Fluorophenyl)-3-isobutyl-1<i>H</i>-pyrazol-1-yl]benzoic acid
;
_journal_coeditor_code HB7011
_journal_issue 2
_journal_name_full 'Acta Crystallographica Section E'
_journal_page_first o176
_journal_paper_doi 10.1107/S1600536812050702
_journal_volume 69
_journal_year 2013
_chemical_formula_iupac 'C20 H19 F N2 O2'
_chemical_formula_moiety 'C20 H19 F N2 O2'
_chemical_formula_sum 'C20 H19 F N2 O2'
_chemical_formula_weight 338.37
_chemical_melting_point 514
_chemical_name_systematic
;
2-[5-(2-Fluorophenyl)-3-isobutyl-1<i>H</i>-pyrazol-1-yl]benzoic acid
;
_space_group_IT_number 14
_symmetry_cell_setting monoclinic
_symmetry_space_group_name_Hall '-P 2ybc'
_symmetry_space_group_name_H-M 'P 1 21/c 1'
_atom_sites_solution_hydrogens geom
_atom_sites_solution_primary direct
_atom_sites_solution_secondary difmap
_audit_creation_method SHELXL-97
_cell_angle_alpha 90.00
_cell_angle_beta 106.836(5)
_cell_angle_gamma 90.00
_cell_formula_units_Z 4
_cell_length_a 9.7732(14)
_cell_length_b 12.2671(16)
_cell_length_c 15.257(2)
_cell_measurement_reflns_used 228
_cell_measurement_temperature 293(2)
_cell_measurement_theta_max 25
_cell_measurement_theta_min 2.2
_cell_volume 1750.7(4)
_computing_cell_refinement 'SAINT-Plus (Bruker, 2004)'
_computing_data_collection 'APEX2 (Bruker, 2004)'
_computing_data_reduction 'SAINT-Plus (Bruker, 2004)'
_computing_molecular_graphics 'ORTEP-3 (Farrugia, 2012)'
_computing_publication_material 'SHELXL97 (Sheldrick, 2008)'
_computing_structure_refinement 'SHELXL97 (Sheldrick, 2008)'
_computing_structure_solution 'SHELXS97 (Sheldrick, 2008)'
_diffrn_ambient_temperature 293(2)
_diffrn_detector_area_resol_mean 1.20
_diffrn_measured_fraction_theta_full 1.000
_diffrn_measured_fraction_theta_max 1.000
_diffrn_measurement_device_type 'Bruker SMART X2S CCD'
_diffrn_measurement_method \w
_diffrn_radiation_monochromator graphite
_diffrn_radiation_source 'fine-focus sealed tube'
_diffrn_radiation_type MoK\a
_diffrn_radiation_wavelength 0.71073
_diffrn_reflns_av_R_equivalents 0.0419
_diffrn_reflns_av_sigmaI/netI 0.0273
_diffrn_reflns_limit_h_max 11
_diffrn_reflns_limit_h_min -11
_diffrn_reflns_limit_k_max 13
_diffrn_reflns_limit_k_min -14
_diffrn_reflns_limit_l_max 18
_diffrn_reflns_limit_l_min -13
_diffrn_reflns_number 16424
_diffrn_reflns_theta_full 25.00
_diffrn_reflns_theta_max 25.00
_diffrn_reflns_theta_min 2.17
_diffrn_standards_number 228
_exptl_absorpt_coefficient_mu 0.091
_exptl_absorpt_correction_T_max 0.9803
_exptl_absorpt_correction_T_min 0.9750
_exptl_absorpt_correction_type multi-scan
_exptl_absorpt_process_details '(SADABS; Bruker, 2004)'
_exptl_crystal_colour colourless
_exptl_crystal_density_diffrn 1.284
_exptl_crystal_density_method 'not measured'
_exptl_crystal_description prism
_exptl_crystal_F_000 712
_exptl_crystal_size_max 0.28
_exptl_crystal_size_mid 0.26
_exptl_crystal_size_min 0.22
_refine_diff_density_max 0.230
_refine_diff_density_min -0.207
_refine_ls_extinction_method none
_refine_ls_goodness_of_fit_ref 0.981
_refine_ls_hydrogen_treatment constr
_refine_ls_matrix_type full
_refine_ls_number_constraints 0
_refine_ls_number_parameters 228
_refine_ls_number_reflns 3094
_refine_ls_number_restraints 0
_refine_ls_restrained_S_all 0.981
_refine_ls_R_factor_all 0.0521
_refine_ls_R_factor_gt 0.0405
_refine_ls_shift/su_max 0.000
_refine_ls_shift/su_mean 0.000
_refine_ls_structure_factor_coef Fsqd
_refine_ls_weighting_details 'calc w=1/[\s^2^(Fo^2^)+(0.0699P)^2^+0.3164P] where P=(Fo^2^+2Fc^2^)/3'
_refine_ls_weighting_scheme calc
_refine_ls_wR_factor_gt 0.1079
_refine_ls_wR_factor_ref 0.1143
_reflns_number_gt 2517
_reflns_number_total 3094
_reflns_threshold_expression I>2\s(I)
_cod_data_source_file hb7011.cif
_cod_data_source_block I
_cod_original_sg_symbol_H-M 'P 21/c'
_cod_database_code 2237322
_cod_database_fobs_code 2237322

loop_
_symmetry_equiv_pos_as_xyz
'x, y, z'
'-x, y+1/2, -z+1/2'
'-x, -y, -z'
'x, -y-1/2, z-1/2'

loop_
_atom_site_type_symbol
_atom_site_label
_atom_site_fract_x
_atom_site_fract_y
_atom_site_fract_z
_atom_site_U_iso_or_equiv
_atom_site_adp_type
_atom_site_calc_flag
_atom_site_refinement_flags
_atom_site_occupancy
_atom_site_symmetry_multiplicity
C C1 0.67611(17) 0.18408(13) 0.80869(11) 0.0433(4) Uani d . 1 1
C C2 0.57943(19) 0.10016(18) 0.78124(12) 0.0593(5) Uani d . 1 1
H H2 0.4818 0.1141 0.7611 0.071 Uiso calc R 1 1
C C3 0.6306(2) -0.00440(16) 0.78423(13) 0.0650(6) Uani d . 1 1
H H3 0.5671 -0.0621 0.7658 0.078 Uiso calc R 1 1
C C4 0.7749(2) -0.02427(14) 0.81427(13) 0.0610(5) Uani d . 1 1
H H4 0.8088 -0.0953 0.8160 0.073 Uiso calc R 1 1
C C5 0.86956(18) 0.06077(13) 0.84190(12) 0.0477(4) Uani d . 1 1
H H5 0.9671 0.0463 0.8628 0.057 Uiso calc R 1 1
C C6 0.82182(15) 0.16797(12) 0.83906(9) 0.0357(3) Uani d . 1 1
C C7 0.92409(15) 0.25727(11) 0.87236(10) 0.0340(3) Uani d . 1 1
C C8 1.02695(16) 0.26669(12) 0.95519(10) 0.0392(4) Uani d . 1 1
H H8 1.0485 0.2159 1.0024 0.047 Uiso calc R 1 1
C C9 1.09279(16) 0.36759(12) 0.95454(10) 0.0378(4) Uani d . 1 1
C C10 1.21498(18) 0.41685(14) 1.02714(11) 0.0511(4) Uani d . 1 1
H H10A 1.1961 0.4095 1.0859 0.061 Uiso calc R 1 1
H H10B 1.2195 0.4941 1.0147 0.061 Uiso calc R 1 1
C C11 1.36062(19) 0.36548(15) 1.03400(12) 0.0583(5) Uani d . 1 1
H H11 1.4327 0.4099 1.0773 0.070 Uiso calc R 1 1
C C12 1.3732(2) 0.25065(17) 1.07315(17) 0.0761(6) Uani d . 1 1
H H12A 1.3115 0.2026 1.0295 0.114 Uiso calc R 1 1
H H12B 1.3458 0.2508 1.1287 0.114 Uiso calc R 1 1
H H12C 1.4703 0.2261 1.0859 0.114 Uiso calc R 1 1
C C13 1.3945(3) 0.3702(3) 0.94334(17) 0.0942(8) Uani d . 1 1
H H13A 1.3313 0.3224 0.9003 0.141 Uiso calc R 1 1
H H13B 1.4916 0.3478 0.9519 0.141 Uiso calc R 1 1
H H13C 1.3821 0.4435 0.9203 0.141 Uiso calc R 1 1
C C14 0.85515(14) 0.37883(11) 0.73233(9) 0.0314(3) Uani d . 1 1
C C15 0.78672(16) 0.47868(12) 0.71577(10) 0.0393(4) Uani d . 1 1
H H15 0.7900 0.5255 0.7643 0.047 Uiso calc R 1 1
C C16 0.71348(18) 0.50905(13) 0.62735(11) 0.0461(4) Uani d . 1 1
H H16 0.6707 0.5774 0.6164 0.055 Uiso calc R 1 1
C C17 0.70354(17) 0.43865(14) 0.55532(11) 0.0484(4) Uani d . 1 1
H H17 0.6529 0.4588 0.4960 0.058 Uiso calc R 1 1
C C18 0.76933(17) 0.33819(13) 0.57190(10) 0.0426(4) Uani d . 1 1
H H18 0.7602 0.2898 0.5236 0.051 Uiso calc R 1 1
C C19 0.84933(15) 0.30803(11) 0.65991(10) 0.0332(3) Uani d . 1 1
C C20 0.93555(17) 0.20534(11) 0.67171(10) 0.0372(4) Uani d . 1 1
N N1 0.93084(12) 0.35052(9) 0.82486(8) 0.0327(3) Uani d . 1 1
N N2 1.03412(13) 0.41900(9) 0.87541(8) 0.0376(3) Uani d . 1 1
O O1 0.85946(13) 0.12237(8) 0.62925(8) 0.0525(3) Uani d . 1 1
H H1 0.9097 0.0676 0.6370 0.079 Uiso calc R 1 1
O O2 1.06073(13) 0.20202(9) 0.71308(9) 0.0558(3) Uani d . 1 1
F F1 0.62576(11) 0.28686(9) 0.80786(9) 0.0691(3) Uani d . 1 1

loop_
_atom_site_aniso_label
_atom_site_aniso_U_11
_atom_site_aniso_U_22
_atom_site_aniso_U_33
_atom_site_aniso_U_12
_atom_site_aniso_U_13
_atom_site_aniso_U_23
C1 0.0448(9) 0.0438(9) 0.0405(8) -0.0036(7) 0.0111(7) 0.0071(7)
C2 0.0467(9) 0.0770(14) 0.0486(10) -0.0214(9) 0.0049(8) 0.0101(9)
C3 0.0784(14) 0.0570(12) 0.0561(11) -0.0366(11) 0.0141(10) -0.0011(9)
C4 0.0837(14) 0.0359(10) 0.0670(12) -0.0172(9) 0.0278(10) -0.0013(8)
C5 0.0543(10) 0.0357(9) 0.0553(10) -0.0059(7) 0.0194(8) 0.0044(7)
C6 0.0424(8) 0.0345(8) 0.0312(7) -0.0066(6) 0.0123(6) 0.0035(6)
C7 0.0395(7) 0.0287(7) 0.0352(8) -0.0021(6) 0.0131(6) 0.0026(6)
C8 0.0459(8) 0.0357(8) 0.0341(8) -0.0034(7) 0.0084(6) 0.0070(6)
C9 0.0454(8) 0.0327(8) 0.0326(7) -0.0025(6) 0.0071(6) -0.0008(6)
C10 0.0680(11) 0.0402(9) 0.0363(8) -0.0133(8) 0.0013(8) -0.0011(7)
C11 0.0505(10) 0.0629(12) 0.0505(10) -0.0212(9) -0.0026(8) 0.0073(9)
C12 0.0611(12) 0.0631(13) 0.0900(16) -0.0011(10) -0.0006(11) 0.0129(11)
C13 0.0682(14) 0.141(2) 0.0767(15) -0.0206(15) 0.0256(12) 0.0082(15)
C14 0.0346(7) 0.0262(7) 0.0332(7) -0.0011(6) 0.0095(6) 0.0012(6)
C15 0.0470(8) 0.0290(8) 0.0410(8) 0.0044(6) 0.0114(7) -0.0041(6)
C16 0.0530(9) 0.0337(8) 0.0495(9) 0.0118(7) 0.0116(7) 0.0075(7)
C17 0.0515(9) 0.0511(10) 0.0376(8) 0.0099(8) 0.0048(7) 0.0091(7)
C18 0.0515(9) 0.0414(9) 0.0331(8) 0.0039(7) 0.0092(7) -0.0032(7)
C19 0.0376(7) 0.0275(7) 0.0352(7) -0.0005(6) 0.0117(6) -0.0016(6)
C20 0.0500(9) 0.0292(8) 0.0336(7) 0.0022(7) 0.0140(7) -0.0009(6)
N1 0.0405(6) 0.0240(6) 0.0314(6) -0.0026(5) 0.0070(5) -0.0009(5)
N2 0.0484(7) 0.0258(6) 0.0349(7) -0.0045(5) 0.0062(5) -0.0029(5)
O1 0.0647(7) 0.0282(6) 0.0586(7) 0.0048(5) 0.0083(6) -0.0092(5)
O2 0.0485(7) 0.0389(7) 0.0751(9) 0.0092(5) 0.0103(6) -0.0032(6)
F1 0.0516(6) 0.0598(7) 0.0958(9) 0.0099(5) 0.0212(6) 0.0115(6)

loop_
_atom_type_symbol
_atom_type_description
_atom_type_scat_dispersion_real
_atom_type_scat_dispersion_imag
_atom_type_scat_source
C C 0.0033 0.0016 'International Tables Vol C Tables 4.2.6.8 and 6.1.1.4'
H H 0.0000 0.0000 'International Tables Vol C Tables 4.2.6.8 and 6.1.1.4'
N N 0.0061 0.0033 'International Tables Vol C Tables 4.2.6.8 and 6.1.1.4'
O O 0.0106 0.0060 'International Tables Vol C Tables 4.2.6.8 and 6.1.1.4'
F F 0.0171 0.0103 'International Tables Vol C Tables 4.2.6.8 and 6.1.1.4'

loop_
_geom_angle_atom_site_label_1
_geom_angle_atom_site_label_2
_geom_angle_atom_site_label_3
_geom_angle
F1 C1 C6 118.34(14)
F1 C1 C2 118.56(15)
C6 C1 C2 123.09(16)
C3 C2 C1 118.49(17)
C3 C2 H2 120.8
C1 C2 H2 120.8
C2 C3 C4 120.41(16)
C2 C3 H3 119.8
C4 C3 H3 119.8
C3 C4 C5 120.13(18)
C3 C4 H4 119.9
C5 C4 H4 119.9
C4 C5 C6 121.12(17)
C4 C5 H5 119.4
C6 C5 H5 119.4
C1 C6 C5 116.77(14)
C1 C6 C7 122.82(14)
C5 C6 C7 120.32(14)
N1 C7 C8 106.43(12)
N1 C7 C6 124.95(12)
C8 C7 C6 128.60(13)
C7 C8 C9 106.51(13)
C7 C8 H8 126.7
C9 C8 H8 126.7
N2 C9 C8 110.30(12)
N2 C9 C10 121.24(13)
C8 C9 C10 128.43(13)
C9 C10 C11 114.19(15)
C9 C10 H10A 108.7
C11 C10 H10A 108.7
C9 C10 H10B 108.7
C11 C10 H10B 108.7
H10A C10 H10B 107.6
C13 C11 C12 112.3(2)
C13 C11 C10 111.49(16)
C12 C11 C10 112.06(16)
C13 C11 H11 106.8
C12 C11 H11 106.8
C10 C11 H11 106.8
C11 C12 H12A 109.5
C11 C12 H12B 109.5
H12A C12 H12B 109.5
C11 C12 H12C 109.5
H12A C12 H12C 109.5
H12B C12 H12C 109.5
C11 C13 H13A 109.5
C11 C13 H13B 109.5
H13A C13 H13B 109.5
C11 C13 H13C 109.5
H13A C13 H13C 109.5
H13B C13 H13C 109.5
C15 C14 C19 120.03(13)
C15 C14 N1 118.60(12)
C19 C14 N1 121.37(12)
C16 C15 C14 120.21(14)
C16 C15 H15 119.9
C14 C15 H15 119.9
C17 C16 C15 120.39(14)
C17 C16 H16 119.8
C15 C16 H16 119.8
C16 C17 C18 119.48(14)
C16 C17 H17 120.3
C18 C17 H17 120.3
C17 C18 C19 121.03(14)
C17 C18 H18 119.5
C19 C18 H18 119.5
C14 C19 C18 118.75(13)
C14 C19 C20 122.46(13)
C18 C19 C20 118.58(13)
O2 C20 O1 125.16(13)
O2 C20 C19 122.86(13)
O1 C20 C19 111.94(13)
C7 N1 N2 110.89(11)
C7 N1 C14 129.41(11)
N2 N1 C14 119.52(11)
C9 N2 N1 105.87(11)
C20 O1 H1 109.5

loop_
_geom_bond_atom_site_label_1
_geom_bond_atom_site_label_2
_geom_bond_distance
C1 F1 1.3522(19)
C1 C6 1.378(2)
C1 C2 1.378(2)
C2 C3 1.373(3)
C2 H2 0.9300
C3 C4 1.373(3)
C3 H3 0.9300
C4 C5 1.377(2)
C4 H4 0.9300
C5 C6 1.392(2)
C5 H5 0.9300
C6 C7 1.471(2)
C7 N1 1.3659(18)
C7 C8 1.373(2)
C8 C9 1.396(2)
C8 H8 0.9300
C9 N2 1.3352(18)
C9 C10 1.501(2)
C10 C11 1.532(3)
C10 H10A 0.9700
C10 H10B 0.9700
C11 C13 1.514(3)
C11 C12 1.521(3)
C11 H11 0.9800
C12 H12A 0.9600
C12 H12B 0.9600
C12 H12C 0.9600
C13 H13A 0.9600
C13 H13B 0.9600
C13 H13C 0.9600
C14 C15 1.3832(19)
C14 C19 1.394(2)
C14 N1 1.4338(17)
C15 C16 1.383(2)
C15 H15 0.9300
C16 C17 1.379(2)
C16 H16 0.9300
C17 C18 1.379(2)
C17 H17 0.9300
C18 C19 1.394(2)
C18 H18 0.9300
C19 C20 1.497(2)
C20 O2 1.2039(19)
C20 O1 1.3151(18)
N1 N2 1.3669(16)
O1 H1 0.8200

loop_
_geom_hbond_atom_site_label_D
_geom_hbond_atom_site_label_H
_geom_hbond_atom_site_label_A
_geom_hbond_site_symmetry_A
_geom_hbond_distance_DH
_geom_hbond_distance_HA
_geom_hbond_distance_DA
_geom_hbond_angle_DHA
O1 H1 N2 2_746 0.82 1.93 2.7118(16) 159

loop_
_geom_torsion_atom_site_label_1
_geom_torsion_atom_site_label_2
_geom_torsion_atom_site_label_3
_geom_torsion_atom_site_label_4
_geom_torsion
F1 C1 C2 C3 -178.45(15)
C6 C1 C2 C3 0.0(3)
C1 C2 C3 C4 0.2(3)
C2 C3 C4 C5 0.2(3)
C3 C4 C5 C6 -0.8(3)
F1 C1 C6 C5 177.89(14)
C2 C1 C6 C5 -0.5(2)
F1 C1 C6 C7 1.4(2)
C2 C1 C6 C7 -177.03(15)
C4 C5 C6 C1 0.9(2)
C4 C5 C6 C7 177.51(15)
C1 C6 C7 N1 -54.0(2)
C5 C6 C7 N1 129.63(16)
C1 C6 C7 C8 124.18(18)
C5 C6 C7 C8 -52.2(2)
N1 C7 C8 C9 0.22(17)
C6 C7 C8 C9 -178.22(14)
C7 C8 C9 N2 0.10(18)
C7 C8 C9 C10 -178.06(16)
N2 C9 C10 C11 -104.15(18)
C8 C9 C10 C11 73.8(2)
C9 C10 C11 C13 56.3(2)
C9 C10 C11 C12 -70.6(2)
C19 C14 C15 C16 -0.6(2)
N1 C14 C15 C16 179.57(14)
C14 C15 C16 C17 2.4(2)
C15 C16 C17 C18 -1.1(3)
C16 C17 C18 C19 -2.0(3)
C15 C14 C19 C18 -2.4(2)
N1 C14 C19 C18 177.45(13)
C15 C14 C19 C20 172.29(13)
N1 C14 C19 C20 -7.9(2)
C17 C18 C19 C14 3.7(2)
C17 C18 C19 C20 -171.20(15)
C14 C19 C20 O2 -46.5(2)
C18 C19 C20 O2 128.16(17)
C14 C19 C20 O1 135.65(15)
C18 C19 C20 O1 -49.67(19)
C8 C7 N1 N2 -0.46(16)
C6 C7 N1 N2 178.04(13)
C8 C7 N1 C14 174.51(14)
C6 C7 N1 C14 -7.0(2)
C15 C14 N1 C7 130.38(16)
C19 C14 N1 C7 -49.4(2)
C15 C14 N1 N2 -55.02(18)
C19 C14 N1 N2 125.15(14)
C8 C9 N2 N1 -0.37(17)
C10 C9 N2 N1 177.94(14)
C7 N1 N2 C9 0.52(16)
C14 N1 N2 C9 -175.02(12)

loop_
_cod_related_entry_id
_cod_related_entry_database
_cod_related_entry_code
1 ChemSpider 30658308
